data_2204633
loop_
_publ_author_name
'Shao, Si-Chang'
'Liu, Zhao-Di'
'Zhu, Hai-Liang'

_publ_section_title
;<i>trans</i>-Diaquabis[4-(4-methylphenyl)-3,5-bis(2-pyridyl)-4<i>H</i>-1,2,4-triazole]nickel(II)
 diperchlorate tetrahydrate
;
_journal_issue 12
_journal_name_full 'Acta Crystallographica Section E'
_journal_page_first m1815
_journal_page_last m1816
_journal_paper_doi 10.1107/S1600536804028557
_journal_volume 60
_journal_year 2004
_chemical_formula_iupac '[Ni (C19 H15 N5)2 (H2 O)2] (Cl O4)2, 4H2 O'
_chemical_formula_moiety 'C38 H34 N10 Ni O2 2+, 2Cl O4 -, 4H2 O'
_chemical_formula_sum 'C38 H42 Cl2 N10 Ni O14'
_chemical_formula_weight 988.39
_chemical_name_systematic
;
trans-Diaquabis[4-(4-methylphenyl)-3,5-bis(2-pyridyl)-4H-1,2,4-
triazole]nickel(II) diperchlorate tetrahydrate
;
_space_group_IT_number 14
_symmetry_cell_setting monoclinic
_symmetry_space_group_name_Hall '-P 2ybc'
_symmetry_space_group_name_H-M 'P 1 21/c 1'
_atom_sites_solution_hydrogens geom
_atom_sites_solution_primary direct
_atom_sites_solution_secondary difmap
_audit_creation_method SHELXL-97
_cell_angle_alpha 90.00
_cell_angle_beta 95.168(7)
_cell_angle_gamma 90.00
_cell_formula_units_Z 2
_cell_length_a 9.139(3)
_cell_length_b 15.480(6)
_cell_length_c 16.240(6)
_cell_measurement_reflns_used 12113
_cell_measurement_temperature 293(2)
_cell_measurement_theta_max 28.3
_cell_measurement_theta_min 4.2
_cell_volume 2288.2(14)
_computing_cell_refinement SMART
_computing_data_collection 'SMART (Siemens, 1996)'
_computing_data_reduction 'SAINT (Siemens, 1996)'
_computing_molecular_graphics 'SHELXTL (Sheldrick, 1997b)'
_computing_publication_material SHELXTL
_computing_structure_refinement 'SHELXL97 (Sheldrick, 1997a)'
_computing_structure_solution 'SHELXS97 (Sheldrick, 1997a)'
_diffrn_ambient_temperature 293(2)
_diffrn_measured_fraction_theta_full 0.998
_diffrn_measured_fraction_theta_max 0.998
_diffrn_measurement_device_type 'Bruker SMART CCD area-detector'
_diffrn_measurement_method '\f and \w'
_diffrn_radiation_monochromator graphite
_diffrn_radiation_source 'fine-focus sealed tube'
_diffrn_radiation_type MoK\a
_diffrn_radiation_wavelength 0.71073
_diffrn_reflns_av_R_equivalents 0.0732
_diffrn_reflns_av_sigmaI/netI 0.1320
_diffrn_reflns_limit_h_max 7
_diffrn_reflns_limit_h_min -10
_diffrn_reflns_limit_k_max 18
_diffrn_reflns_limit_k_min -18
_diffrn_reflns_limit_l_max 18
_diffrn_reflns_limit_l_min -19
_diffrn_reflns_number 11832
_diffrn_reflns_theta_full 25.01
_diffrn_reflns_theta_max 25.01
_diffrn_reflns_theta_min 2.52
_diffrn_standards_decay_% 0
_diffrn_standards_interval_count 0
_diffrn_standards_interval_time 0
_diffrn_standards_number 0
_exptl_absorpt_coefficient_mu 0.615
_exptl_absorpt_correction_T_max 0.9467
_exptl_absorpt_correction_T_min 0.8869
_exptl_absorpt_correction_type multi-scan
_exptl_absorpt_process_details '(SADABS; Sheldrick, 1996)'
_exptl_crystal_colour blue
_exptl_crystal_density_diffrn 1.441
_exptl_crystal_density_method 'not measured'
_exptl_crystal_description Block
_exptl_crystal_F_000 1028
_exptl_crystal_size_max 0.20
_exptl_crystal_size_mid 0.15
_exptl_crystal_size_min 0.09
_refine_diff_density_max 0.454
_refine_diff_density_min -0.337
_refine_ls_extinction_method none
_refine_ls_goodness_of_fit_ref 0.842
_refine_ls_hydrogen_treatment mixed
_refine_ls_matrix_type full
_refine_ls_number_parameters 322
_refine_ls_number_reflns 4035
_refine_ls_number_restraints 132
_refine_ls_restrained_S_all 0.913
_refine_ls_R_factor_all 0.1585
_refine_ls_R_factor_gt 0.0653
_refine_ls_shift/su_max 0.014
_refine_ls_shift/su_mean 0.000
_refine_ls_structure_factor_coef Fsqd
_refine_ls_weighting_details 'calc w = 1/[\s^2^(Fo^2^)+(0.079P)^2^] where P = (Fo^2^+2Fc^2^)/3'
_refine_ls_weighting_scheme calc
_refine_ls_wR_factor_gt 0.1408
_refine_ls_wR_factor_ref 0.1711
_reflns_number_gt 1637
_reflns_number_total 4035
_reflns_threshold_expression I>2\s(I)
_cod_data_source_file ci6467.cif
_cod_data_source_block I
_cod_original_sg_symbol_H-M 'P 21/c'
_cod_database_code 2204633
_cod_database_fobs_code 2204633

loop_
_symmetry_equiv_pos_as_xyz
'x, y, z'
'-x, y+1/2, -z+1/2'
'-x, -y, -z'
'x, -y-1/2, z-1/2'

loop_
_atom_site_label
_atom_site_fract_x
_atom_site_fract_y
_atom_site_fract_z
_atom_site_U_iso_or_equiv
_atom_site_adp_type
_atom_site_calc_flag
_atom_site_refinement_flags
_atom_site_occupancy
_atom_site_disorder_assembly
_atom_site_disorder_group
_atom_site_type_symbol
Ni1 0.5000 0.5000 0.5000 0.0543(4) Uani d S 1 . . Ni
N1 0.5200(5) 0.5606(3) 0.2565(3) 0.0516(12) Uani d . 1 . . N
N2 0.5601(5) 0.5121(3) 0.3820(3) 0.0567(13) Uani d . 1 . . N
N3 0.6868(5) 0.4993(3) 0.3444(3) 0.0578(13) Uani d . 1 . . N
N4 0.3086(5) 0.5501(3) 0.4364(3) 0.0550(13) Uani d . 1 . . N
N5 0.8649(6) 0.4648(4) 0.2176(4) 0.092(2) Uani d . 1 . . N
O1W 0.4285(6) 0.3757(3) 0.4747(3) 0.0774(16) Uani d . 1 . . O
H1WA 0.371(8) 0.368(5) 0.438(4) 0.080 Uiso d . 1 . . H
H1WB 0.416(7) 0.347(4) 0.515(4) 0.080 Uiso d . 1 . . H
O2W 0.7656(10) 0.8529(5) 0.1554(5) 0.166(3) Uani d D 1 . . O
H2WA 0.757(8) 0.8004(16) 0.161(5) 0.080 Uiso d D 1 . . H
O3W 1.0669(9) 0.8312(7) 0.1631(7) 0.214(4) Uani d D 1 . . O
H3WA 0.997(7) 0.866(4) 0.146(4) 0.080 Uiso d D 1 . . H
C1 0.4620(6) 0.5478(4) 0.3301(3) 0.0499(15) Uani d . 1 . . C
C2 0.6606(7) 0.5290(4) 0.2699(4) 0.0552(16) Uani d . 1 . . C
C3 0.3157(6) 0.5683(4) 0.3560(4) 0.0537(16) Uani d . 1 . . C
C4 0.1991(7) 0.6010(4) 0.3072(4) 0.0661(18) Uani d . 1 . . C
H4 0.2071 0.6125 0.2516 0.079 Uiso calc R 1 . . H
C5 0.0694(7) 0.6167(4) 0.3420(4) 0.075(2) Uani d . 1 . . C
H5 -0.0107 0.6406 0.3106 0.090 Uiso calc R 1 . . H
C6 0.0607(7) 0.5966(4) 0.4235(5) 0.074(2) Uani d . 1 . . C
H6 -0.0266 0.6047 0.4478 0.089 Uiso calc R 1 . . H
C7 0.1819(7) 0.5644(4) 0.4685(4) 0.0669(18) Uani d . 1 . . C
H7 0.1757 0.5520 0.5241 0.080 Uiso calc R 1 . . H
C8 0.7730(7) 0.5311(5) 0.2095(4) 0.0652(19) Uani d . 1 . . C
C9 0.7831(7) 0.5965(5) 0.1545(4) 0.084(2) Uani d . 1 . . C
H9 0.7154 0.6415 0.1512 0.101 Uiso calc R 1 . . H
C10 0.8962(9) 0.5946(6) 0.1036(4) 0.103(3) Uani d U 1 . . C
H10 0.9079 0.6385 0.0657 0.124 Uiso calc R 1 . . H
C11 0.9897(10) 0.5265(7) 0.1110(5) 0.108(3) Uani d U 1 . . C
H11 1.0655 0.5229 0.0765 0.129 Uiso calc R 1 . . H
C12 0.9750(9) 0.4641(6) 0.1670(6) 0.108(3) Uani d U 1 . . C
H12 1.0425 0.4190 0.1713 0.130 Uiso calc R 1 . . H
C13 0.4516(6) 0.5951(4) 0.1806(3) 0.0498(15) Uani d . 1 . . C
C14 0.4280(7) 0.6819(4) 0.1720(4) 0.0659(18) Uani d . 1 . . C
H14 0.4527 0.7191 0.2160 0.079 Uiso calc R 1 . . H
C15 0.3677(7) 0.7135(4) 0.0979(5) 0.0756(19) Uani d . 1 . . C
H15 0.3504 0.7725 0.0924 0.091 Uiso calc R 1 . . H
C16 0.3317(7) 0.6601(5) 0.0311(4) 0.0657(18) Uani d . 1 . . C
C17 0.3563(6) 0.5731(5) 0.0415(4) 0.0632(18) Uani d . 1 . . C
H17 0.3320 0.5357 -0.0024 0.076 Uiso calc R 1 . . H
C18 0.4166(6) 0.5403(4) 0.1164(4) 0.0549(16) Uani d . 1 . . C
H18 0.4329 0.4812 0.1227 0.066 Uiso calc R 1 . . H
C19 0.2682(8) 0.6959(5) -0.0509(4) 0.104(3) Uani d . 1 . . C
H19A 0.2506 0.6495 -0.0898 0.156 Uiso calc R 1 . . H
H19B 0.3361 0.7362 -0.0713 0.156 Uiso calc R 1 . . H
H19C 0.1772 0.7248 -0.0438 0.156 Uiso calc R 1 . . H
Cl1 0.2960(2) 0.28184(14) 0.12820(13) 0.1028(7) Uani d D 1 . . Cl
O1A 0.4237(11) 0.2330(8) 0.1111(7) 0.079(4) Uiso d PD 0.360(4) A 1 O
O2A 0.331(2) 0.3619(9) 0.1691(12) 0.221(14) Uiso d PD 0.360(4) A 1 O
O3A 0.2304(16) 0.2277(10) 0.1899(8) 0.128(6) Uiso d PD 0.360(4) A 1 O
O4A 0.1854(16) 0.2902(13) 0.0610(9) 0.192(9) Uiso d PD 0.360(4) A 1 O
O1B 0.1408(9) 0.2882(10) 0.1342(11) 0.181(8) Uiso d PD 0.418(9) A 2 O
O2B 0.3766(12) 0.3321(7) 0.1935(6) 0.080(4) Uiso d PD 0.418(9) A 2 O
O3B 0.3287(14) 0.3230(8) 0.0514(5) 0.114(5) Uiso d PD 0.418(9) A 2 O
O4B 0.3434(14) 0.1944(5) 0.1313(8) 0.107(5) Uiso d PD 0.418(9) A 2 O
O1C 0.2480(19) 0.3542(9) 0.0785(10) 0.066(7) Uiso d PD 0.222(9) A 3 O
O2C 0.264(3) 0.2031(10) 0.0816(13) 0.173(14) Uiso d PD 0.222(9) A 3 O
O3C 0.4488(12) 0.288(2) 0.1557(18) 0.26(2) Uiso d PD 0.222(9) A 3 O
O4C 0.207(2) 0.2768(15) 0.1977(10) 0.117(11) Uiso d PD 0.222(9) A 3 O

loop_
_atom_site_aniso_label
_atom_site_aniso_U_11
_atom_site_aniso_U_22
_atom_site_aniso_U_33
_atom_site_aniso_U_12
_atom_site_aniso_U_13
_atom_site_aniso_U_23
Ni1 0.0517(7) 0.0598(7) 0.0533(7) 0.0071(6) 0.0152(5) 0.0076(6)
N1 0.054(3) 0.057(3) 0.045(3) 0.004(3) 0.011(2) 0.002(2)
N2 0.059(3) 0.062(4) 0.051(3) 0.010(3) 0.014(3) 0.007(3)
N3 0.047(3) 0.072(3) 0.057(3) 0.007(3) 0.019(2) 0.002(3)
N4 0.059(3) 0.055(3) 0.053(3) 0.006(3) 0.017(3) 0.005(3)
N5 0.061(4) 0.137(6) 0.083(4) 0.012(4) 0.030(3) -0.019(4)
O1W 0.096(4) 0.065(3) 0.071(4) -0.003(3) 0.007(3) 0.003(3)
O2W 0.191(7) 0.168(7) 0.131(5) -0.006(7) -0.025(5) 0.045(6)
O3W 0.150(8) 0.236(12) 0.266(11) -0.027(6) 0.072(8) -0.070(9)
C1 0.054(4) 0.054(4) 0.042(4) 0.004(3) 0.009(3) 0.005(3)
C2 0.054(4) 0.066(4) 0.046(4) 0.003(3) 0.010(3) 0.002(3)
C3 0.047(4) 0.048(4) 0.068(4) -0.002(3) 0.012(3) -0.005(3)
C4 0.054(4) 0.087(5) 0.057(4) 0.008(4) 0.004(4) 0.007(4)
C5 0.056(5) 0.090(6) 0.078(5) 0.015(4) -0.004(4) -0.003(4)
C6 0.051(5) 0.083(5) 0.091(6) 0.007(4) 0.018(4) 0.004(4)
C7 0.054(4) 0.081(5) 0.070(4) 0.008(4) 0.026(4) 0.012(4)
C8 0.052(4) 0.099(6) 0.046(4) 0.000(4) 0.013(3) -0.010(4)
C9 0.061(5) 0.137(7) 0.056(4) -0.012(4) 0.011(4) 0.023(5)
C10 0.095(6) 0.149(7) 0.065(5) -0.022(5) 0.012(4) 0.021(5)
C11 0.086(5) 0.168(8) 0.073(5) -0.014(6) 0.022(4) -0.025(5)
C12 0.084(5) 0.139(7) 0.102(6) 0.017(5) 0.005(5) -0.026(5)
C13 0.045(4) 0.060(5) 0.046(4) -0.006(3) 0.011(3) 0.003(3)
C14 0.087(5) 0.057(5) 0.054(4) -0.011(4) 0.003(4) -0.010(3)
C15 0.083(5) 0.049(4) 0.092(6) -0.008(4) -0.009(4) 0.009(4)
C16 0.056(4) 0.075(5) 0.067(5) -0.004(4) 0.007(3) 0.014(4)
C17 0.059(4) 0.078(5) 0.054(4) 0.000(4) 0.010(3) -0.009(4)
C18 0.055(4) 0.050(4) 0.060(4) -0.004(3) 0.010(3) -0.003(3)
C19 0.110(6) 0.127(7) 0.071(5) 0.008(5) -0.017(4) 0.029(5)
Cl1 0.1089(17) 0.0890(16) 0.1140(17) 0.0216(13) 0.0297(14) -0.0010(13)

loop_
_atom_type_symbol
_atom_type_description
_atom_type_scat_dispersion_real
_atom_type_scat_dispersion_imag
_atom_type_scat_source
C C 0.0033 0.0016 'International Tables Vol C Tables 4.2.6.8 and 6.1.1.4'
H H 0.0000 0.0000 'International Tables Vol C Tables 4.2.6.8 and 6.1.1.4'
Cl Cl 0.1484 0.1585 'International Tables Vol C Tables 4.2.6.8 and 6.1.1.4'
N N 0.0061 0.0033 'International Tables Vol C Tables 4.2.6.8 and 6.1.1.4'
Ni Ni 0.3393 1.1124 'International Tables Vol C Tables 4.2.6.8 and 6.1.1.4'
O O 0.0106 0.0060 'International Tables Vol C Tables 4.2.6.8 and 6.1.1.4'

loop_
_geom_angle_atom_site_label_1
_geom_angle_atom_site_label_2
_geom_angle_atom_site_label_3
_geom_angle_site_symmetry_1
_geom_angle_site_symmetry_3
_geom_angle
_geom_angle_publ_flag
N2 Ni1 N2 3_666 . 180.0000(10) ?
N2 Ni1 O1W 3_666 . 89.69(19) ?
N2 Ni1 O1W . . 90.31(19) y
N2 Ni1 O1W 3_666 3_666 90.31(19) ?
N2 Ni1 O1W . 3_666 89.69(19) y
O1W Ni1 O1W . 3_666 180.0000(10) ?
N2 Ni1 N4 3_666 . 102.24(19) ?
N2 Ni1 N4 . . 77.76(19) y
O1W Ni1 N4 . . 90.65(19) y
O1W Ni1 N4 3_666 . 89.35(19) ?
N2 Ni1 N4 3_666 3_666 77.76(19) ?
N2 Ni1 N4 . 3_666 102.24(19) y
O1W Ni1 N4 . 3_666 89.35(19) y
O1W Ni1 N4 3_666 3_666 90.65(19) ?
N4 Ni1 N4 . 3_666 180.0000(10) ?
C1 N1 C2 . . 104.0(5) ?
C1 N1 C13 . . 129.3(5) ?
C2 N1 C13 . . 126.7(4) ?
C1 N2 N3 . . 109.5(5) ?
C1 N2 Ni1 . . 114.8(4) ?
N3 N2 Ni1 . . 135.4(4) ?
C2 N3 N2 . . 105.9(5) ?
C7 N4 C3 . . 117.7(5) ?
C7 N4 Ni1 . . 125.9(4) ?
C3 N4 Ni1 . . 116.4(4) ?
C8 N5 C12 . . 116.4(7) ?
Ni1 O1W H1WA . . 118(5) ?
Ni1 O1W H1WB . . 115(5) ?
H1WA O1W H1WB . . 114(8) ?
N2 C1 N1 . . 109.3(5) ?
N2 C1 C3 . . 119.9(5) ?
N1 C1 C3 . . 130.8(6) ?
N3 C2 N1 . . 111.4(5) ?
N3 C2 C8 . . 123.0(6) ?
N1 C2 C8 . . 125.5(6) ?
N4 C3 C4 . . 122.5(5) ?
N4 C3 C1 . . 111.0(5) ?
C4 C3 C1 . . 126.5(6) ?
C3 C4 C5 . . 118.8(6) ?
C3 C4 H4 . . 120.6 ?
C5 C4 H4 . . 120.6 ?
C6 C5 C4 . . 118.8(6) ?
C6 C5 H5 . . 120.6 ?
C4 C5 H5 . . 120.6 ?
C7 C6 C5 . . 119.0(6) ?
C7 C6 H6 . . 120.5 ?
C5 C6 H6 . . 120.5 ?
N4 C7 C6 . . 123.0(6) ?
N4 C7 H7 . . 118.5 ?
C6 C7 H7 . . 118.5 ?
N5 C8 C9 . . 124.2(6) ?
N5 C8 C2 . . 112.8(6) ?
C9 C8 C2 . . 122.9(7) ?
C8 C9 C10 . . 118.4(7) ?
C8 C9 H9 . . 120.8 ?
C10 C9 H9 . . 120.8 ?
C11 C10 C9 . . 117.7(8) ?
C11 C10 H10 . . 121.2 ?
C9 C10 H10 . . 121.2 ?
C12 C11 C10 . . 121.2(8) ?
C12 C11 H11 . . 119.4 ?
C10 C11 H11 . . 119.4 ?
C11 C12 N5 . . 122.0(8) ?
C11 C12 H12 . . 119.0 ?
N5 C12 H12 . . 119.0 ?
C18 C13 C14 . . 120.8(6) ?
C18 C13 N1 . . 118.8(6) ?
C14 C13 N1 . . 120.4(6) ?
C13 C14 C15 . . 119.2(6) ?
C13 C14 H14 . . 120.4 ?
C15 C14 H14 . . 120.4 ?
C14 C15 C16 . . 121.8(6) ?
C14 C15 H15 . . 119.1 ?
C16 C15 H15 . . 119.1 ?
C17 C16 C15 . . 117.8(6) ?
C17 C16 C19 . . 120.9(7) ?
C15 C16 C19 . . 121.3(7) ?
C16 C17 C18 . . 121.1(6) ?
C16 C17 H17 . . 119.5 ?
C18 C17 H17 . . 119.5 ?
C13 C18 C17 . . 119.4(6) ?
C13 C18 H18 . . 120.3 ?
C17 C18 H18 . . 120.3 ?
C16 C19 H19A . . 109.5 ?
C16 C19 H19B . . 109.5 ?
H19A C19 H19B . . 109.5 ?
C16 C19 H19C . . 109.5 ?
H19A C19 H19C . . 109.5 ?
H19B C19 H19C . . 109.5 ?
O4A Cl1 O2A . . 112.9(9) ?
O1C Cl1 O3C . . 111.5(10) ?
O4B Cl1 O1B . . 111.3(7) ?
O4A Cl1 O1A . . 115.6(8) ?
O2A Cl1 O1A . . 113.4(8) ?
O1C Cl1 O2C . . 109.1(9) ?
O3C Cl1 O2C . . 111.3(10) ?
O1C Cl1 O4C . . 108.4(9) ?
O3C Cl1 O4C . . 111.2(10) ?
O2C Cl1 O4C . . 105.0(9) ?
O4B Cl1 O3B . . 111.2(7) ?
O1B Cl1 O3B . . 108.0(7) ?
O4B Cl1 O2B . . 110.5(6) ?
O1B Cl1 O2B . . 110.6(7) ?
O3B Cl1 O2B . . 105.1(6) ?
O4A Cl1 O3A . . 105.5(8) ?
O2A Cl1 O3A . . 105.3(8) ?
O1A Cl1 O3A . . 102.7(7) ?

loop_
_geom_bond_atom_site_label_1
_geom_bond_atom_site_label_2
_geom_bond_site_symmetry_2
_geom_bond_distance
_geom_bond_publ_flag
Ni1 N2 3_666 2.048(4) ?
Ni1 N2 . 2.048(4) y
Ni1 O1W . 2.062(5) y
Ni1 O1W 3_666 2.062(5) ?
Ni1 N4 . 2.098(5) y
Ni1 N4 3_666 2.098(5) ?
N1 C1 . 1.365(6) ?
N1 C2 . 1.374(7) ?
N1 C13 . 1.434(7) ?
N2 C1 . 1.298(7) ?
N2 N3 . 1.371(5) ?
N3 C2 . 1.297(7) ?
N4 C7 . 1.330(6) ?
N4 C3 . 1.343(7) ?
N5 C8 . 1.325(8) ?
N5 C12 . 1.355(9) ?
O1W H1WA . 0.77(6) ?
O1W H1WB . 0.80(6) ?
O2W H2WA . 0.82(2) ?
O3W H3WA . 0.86(2) ?
C1 C3 . 1.472(7) ?
C2 C8 . 1.483(8) ?
C3 C4 . 1.367(7) ?
C4 C5 . 1.379(8) ?
C4 H4 . 0.93 ?
C5 C6 . 1.369(8) ?
C5 H5 . 0.93 ?
C6 C7 . 1.365(8) ?
C6 H6 . 0.93 ?
C7 H7 . 0.93 ?
C8 C9 . 1.359(8) ?
C9 C10 . 1.380(9) ?
C9 H9 . 0.93 ?
C10 C11 . 1.356(11) ?
C10 H10 . 0.93 ?
C11 C12 . 1.343(11) ?
C11 H11 . 0.93 ?
C12 H12 . 0.93 ?
C13 C18 . 1.360(7) ?
C13 C14 . 1.367(8) ?
C14 C15 . 1.368(8) ?
C14 H14 . 0.93 ?
C15 C16 . 1.379(8) ?
C15 H15 . 0.93 ?
C16 C17 . 1.373(8) ?
C16 C19 . 1.509(8) ?
C17 C18 . 1.386(8) ?
C17 H17 . 0.93 ?
C18 H18 . 0.93 ?
C19 H19A . 0.96 ?
C19 H19B . 0.96 ?
C19 H19C . 0.96 ?
Cl1 O4B . 1.420(7) ?
Cl1 O4A . 1.425(8) ?
Cl1 O1C . 1.426(8) ?
Cl1 O2A . 1.428(8) ?
Cl1 O3C . 1.430(9) ?
Cl1 O1B . 1.434(8) ?
Cl1 O1A . 1.438(7) ?
Cl1 O2C . 1.450(9) ?
Cl1 O4C . 1.453(8) ?
Cl1 O3B . 1.456(7) ?
Cl1 O2B . 1.460(7) ?
Cl1 O3A . 1.475(8) ?

loop_
_geom_hbond_atom_site_label_D
_geom_hbond_atom_site_label_H
_geom_hbond_atom_site_label_A
_geom_hbond_site_symmetry_A
_geom_hbond_distance_DH
_geom_hbond_distance_HA
_geom_hbond_distance_DA
_geom_hbond_angle_DHA
O1W H1WA O2W 2_645 0.77(6) 1.89(6) 2.657(9) 178(8)
O1W H1WB O1A 4_566 0.80(6) 1.99(6) 2.785(12) 169(7)
O1W H1WB O4B 4_566 0.80(6) 2.16(6) 2.933(13) 162(7)
O1W H1WB O2C 4_566 0.80(6) 2.00(6) 2.69(2) 144(6)
O3W H3WA O2W . 0.86(2) 2.15(7) 2.766(12) 129(7)

loop_
_geom_torsion_atom_site_label_1
_geom_torsion_atom_site_label_2
_geom_torsion_atom_site_label_3
_geom_torsion_atom_site_label_4
_geom_torsion_site_symmetry_1
_geom_torsion
O1W Ni1 N2 C1 . 94.9(4)
O1W Ni1 N2 C1 3_666 -85.1(4)
N4 Ni1 N2 C1 . 4.3(4)
N4 Ni1 N2 C1 3_666 -175.7(4)
O1W Ni1 N2 N3 . -93.1(5)
O1W Ni1 N2 N3 3_666 86.9(5)
N4 Ni1 N2 N3 . 176.3(6)
N4 Ni1 N2 N3 3_666 -3.7(6)
C1 N2 N3 C2 . 0.5(6)
Ni1 N2 N3 C2 . -171.8(4)
N2 Ni1 N4 C7 3_666 -2.9(5)
N2 Ni1 N4 C7 . 177.1(5)
O1W Ni1 N4 C7 . 86.9(5)
O1W Ni1 N4 C7 3_666 -93.1(5)
N2 Ni1 N4 C3 3_666 177.6(4)
N2 Ni1 N4 C3 . -2.4(4)
O1W Ni1 N4 C3 . -92.5(4)
O1W Ni1 N4 C3 3_666 87.5(4)
N3 N2 C1 N1 . -0.4(6)
Ni1 N2 C1 N1 . 173.6(3)
N3 N2 C1 C3 . -179.8(5)
Ni1 N2 C1 C3 . -5.8(7)
C2 N1 C1 N2 . 0.2(6)
C13 N1 C1 N2 . 177.5(5)
C2 N1 C1 C3 . 179.5(6)
C13 N1 C1 C3 . -3.1(10)
N2 N3 C2 N1 . -0.4(6)
N2 N3 C2 C8 . 177.1(5)
C1 N1 C2 N3 . 0.1(6)
C13 N1 C2 N3 . -177.3(5)
C1 N1 C2 C8 . -177.2(6)
C13 N1 C2 C8 . 5.3(9)
C7 N4 C3 C4 . 0.3(9)
Ni1 N4 C3 C4 . 179.8(5)
C7 N4 C3 C1 . -179.2(5)
Ni1 N4 C3 C1 . 0.2(6)
N2 C1 C3 N4 . 3.7(7)
N1 C1 C3 N4 . -175.6(5)
N2 C1 C3 C4 . -175.8(6)
N1 C1 C3 C4 . 4.9(10)
N4 C3 C4 C5 . 0.7(9)
C1 C3 C4 C5 . -179.8(6)
C3 C4 C5 C6 . -1.9(10)
C4 C5 C6 C7 . 2.2(10)
C3 N4 C7 C6 . 0.0(9)
Ni1 N4 C7 C6 . -179.4(5)
C5 C6 C7 N4 . -1.3(10)
C12 N5 C8 C9 . 0.1(10)
C12 N5 C8 C2 . -177.2(6)
N3 C2 C8 N5 . 34.1(9)
N1 C2 C8 N5 . -148.9(6)
N3 C2 C8 C9 . -143.2(7)
N1 C2 C8 C9 . 33.9(9)
N5 C8 C9 C10 . -0.2(10)
C2 C8 C9 C10 . 176.8(6)
C8 C9 C10 C11 . 0.9(11)
C9 C10 C11 C12 . -1.5(13)
C10 C11 C12 N5 . 1.5(13)
C8 N5 C12 C11 . -0.7(11)
C1 N1 C13 C18 . -106.5(6)
C2 N1 C13 C18 . 70.3(7)
C1 N1 C13 C14 . 76.3(7)
C2 N1 C13 C14 . -106.9(7)
C18 C13 C14 C15 . 0.3(9)
N1 C13 C14 C15 . 177.6(5)
C13 C14 C15 C16 . -0.9(10)
C14 C15 C16 C17 . 1.1(10)
C14 C15 C16 C19 . -178.7(6)
C15 C16 C17 C18 . -0.7(9)
C19 C16 C17 C18 . 179.1(5)
C14 C13 C18 C17 . 0.0(8)
N1 C13 C18 C17 . -177.2(5)
C16 C17 C18 C13 . 0.2(8)
